data_4347299
loop_
_publ_author_name
'Otake, Ken-ichi'
'Otsubo, Kazuya'
'Sugimoto, Kunihisa'
'Fujiwara, Akihiko'
'Kitagawa, Hiroshi'

_publ_section_title
;
 Neutral-Type One-Dimensional Mixed-Valence Halogen-Bridged Platinum Chain
 Complexes with Large Charge-Transfer Band Gaps.
;
_journal_issue 5
_journal_name_full 'Inorganic chemistry'
_journal_page_first 2620
_journal_page_last 2626
_journal_paper_doi 10.1021/acs.inorgchem.5b02980
_journal_volume 55
_journal_year 2016
_chemical_absolute_configuration ad
_chemical_formula_moiety 'C8 H14 Br N4 Pt'
_chemical_formula_sum 'C8 H14 Br N4 Pt'
_chemical_formula_weight 441.22
_space_group_crystal_system orthorhombic
_space_group_IT_number 18
_space_group_name_Hall 'P 2 2ab'
_space_group_name_H-M_alt 'P 21 21 2'
_atom_sites_solution_hydrogens geom
_atom_sites_solution_primary direct
_atom_sites_solution_secondary difmap
_cell_angle_alpha 90.0000
_cell_angle_beta 90.0000
_cell_angle_gamma 90.0000
_cell_formula_units_Z 2
_cell_length_a 5.5648(11)
_cell_length_b 9.958(2)
_cell_length_c 10.755(2)
_cell_measurement_reflns_used 4393
_cell_measurement_temperature 100(2)
_cell_measurement_theta_max 28.23
_cell_measurement_theta_min 2.79
_cell_volume 596.0(2)
_computing_cell_refinement 'APEX2 (Bruker, 2006)'
_computing_data_collection 'APEX2 (Bruker, 2006)'
_computing_data_reduction 'CrystalStructure 4.2 (Rigaku, 2015)'
_computing_molecular_graphics 'CrystalStructure 4.2'
_computing_publication_material 'CrystalStructure 4.2 (Rigaku, 2015)'
_computing_structure_refinement 'SHELXL Version 2014/3 (Sheldrick, 2008)'
_computing_structure_solution 'SIR2004 (Burla, et al., 2005)'
_diffrn_ambient_temperature 100
_diffrn_measured_fraction_theta_full 1.000
_diffrn_measured_fraction_theta_max 0.965
_diffrn_measurement_device_type 'Bruker APEX-II CCD'
_diffrn_measurement_method 'phi and omega scans'
_diffrn_radiation_monochromator graphite
_diffrn_radiation_source 'sealed tube'
_diffrn_radiation_type 'Mo K\a'
_diffrn_radiation_wavelength 0.71073
_diffrn_reflns_av_R_equivalents 0.0207
_diffrn_reflns_Laue_measured_fraction_full 1.000
_diffrn_reflns_Laue_measured_fraction_max 0.965
_diffrn_reflns_limit_h_max 7
_diffrn_reflns_limit_h_min -7
_diffrn_reflns_limit_k_max 13
_diffrn_reflns_limit_k_min -12
_diffrn_reflns_limit_l_max 13
_diffrn_reflns_limit_l_min -14
_diffrn_reflns_number 6786
_diffrn_reflns_point_group_measured_fraction_full 1.000
_diffrn_reflns_point_group_measured_fraction_max 0.942
_diffrn_reflns_theta_full 25.240
_diffrn_reflns_theta_max 28.405
_diffrn_reflns_theta_min 1.893
_diffrn_standards_number 0
_exptl_absorpt_coefficient_mu 15.058
_exptl_absorpt_correction_T_max 0.7457
_exptl_absorpt_correction_T_min 0.4622
_exptl_absorpt_correction_type multi-scan
_exptl_absorpt_process_details '(SADABS; Sheldrick, 1996)'
_exptl_crystal_colour blue
_exptl_crystal_density_diffrn 2.459
_exptl_crystal_density_method 'not measured'
_exptl_crystal_description needle
_exptl_crystal_F_000 406.00
_exptl_crystal_size_max 0.20
_exptl_crystal_size_mid 0.01
_exptl_crystal_size_min 0.01
_refine_diff_density_max 0.84
_refine_diff_density_min -0.86
_refine_ls_abs_structure_details
;
 Flack x determined using 474 quotients [(I+)-(I-)]/[(I+)+(I-)]
 (Parsons, Flack and Wagner, Acta Cryst. B69 (2013) 249-259).
;
_refine_ls_abs_structure_Flack 0.021(13)
_refine_ls_extinction_method none
_refine_ls_goodness_of_fit_ref 1.094
_refine_ls_hydrogen_treatment constr
_refine_ls_number_parameters 69
_refine_ls_number_reflns 1417
_refine_ls_number_restraints 1
_refine_ls_R_factor_all 0.0136
_refine_ls_R_factor_gt 0.0118
_refine_ls_shift/su_max 0.001
_refine_ls_structure_factor_coef Fsqd
_refine_ls_weighting_details 'w = 1/[\s^2^(Fo^2^)+(0.0109P)^2^+0.3415P] where P=(Fo^2^+2Fc^2^)/3'
_refine_ls_weighting_scheme calc
_refine_ls_wR_factor_gt 0.0295
_refine_ls_wR_factor_ref 0.0301
_reflns_Friedel_coverage 0.625
_reflns_Friedel_fraction_full 1.000
_reflns_Friedel_fraction_max 0.908
_reflns_number_gt 1302
_reflns_number_total 1417
_reflns_threshold_expression F^2^>2.0\s(F^2^)
_cod_data_source_file ic5b02980_si_007.cif
_cod_data_source_block complex6
_cod_database_code 4347299
_shelxl_version_number 2014-3

loop_
_space_group_symop_id
_space_group_symop_operation_xyz
1 +X,+Y,+Z
2 -X,-Y,+Z
3 1/2+X,1/2-Y,-Z
4 1/2-X,1/2+Y,-Z

loop_
_atom_site_label
_atom_site_type_symbol
_atom_site_fract_x
_atom_site_fract_y
_atom_site_fract_z
_atom_site_U_iso_or_equiv
_atom_site_adp_type
_atom_site_occupancy
_atom_site_site_symmetry_order
_atom_site_calc_flag
_atom_site_refinement_flags_posn
_atom_site_refinement_flags_adp
_atom_site_refinement_flags_occupancy
Pt1 Pt 1.0000 1.0000 0.99796(2) 0.01433(6) Uani 1 2 d S T P
Br1 Br 0.55284(9) 1.00392(15) 1.01308(5) 0.01746(17) Uani 0.5 1 d . . P
N1 N 1.0136(7) 1.2227(3) 1.1984(2) 0.0226(6) Uani 1 1 d . . .
N2 N 0.9895(17) 0.8627(2) 0.8513(2) 0.0199(6) Uani 1 1 d D . .
H2A H 1.1348 0.8217 0.8436 0.024 Uiso 1 1 calc DR U .
H2B H 0.8769 0.7986 0.8670 0.024 Uiso 1 1 calc DR U .
C1 C 1.0086(18) 1.1406(3) 1.1284(3) 0.0194(7) Uani 1 1 d . . .
C2 C 0.9289(6) 0.9350(3) 0.7334(3) 0.0202(8) Uani 1 1 d . . .
H2 H 0.7539 0.9578 0.7351 0.024 Uiso 1 1 calc R U .
C3 C 0.9781(9) 0.8516(3) 0.6178(3) 0.0274(8) Uani 1 1 d . . .
H3A H 0.8754 0.7705 0.6184 0.033 Uiso 1 1 calc R U .
H3B H 1.1482 0.8224 0.6173 0.033 Uiso 1 1 calc R U .
C4 C 0.9257(9) 0.9347(4) 0.5014(3) 0.0331(9) Uani 1 1 d . . .
H4A H 0.7524 0.9569 0.4983 0.040 Uiso 1 1 calc R U .
H4B H 0.9654 0.8813 0.4265 0.040 Uiso 1 1 calc R U .

loop_
_atom_site_aniso_label
_atom_site_aniso_U_11
_atom_site_aniso_U_22
_atom_site_aniso_U_33
_atom_site_aniso_U_23
_atom_site_aniso_U_13
_atom_site_aniso_U_12
Pt1 0.00947(9) 0.01031(9) 0.02320(9) 0.000 0.000 0.00017(7)
Br1 0.0119(5) 0.0214(3) 0.0192(2) -0.0022(8) 0.00046(18) 0.0012(7)
N1 0.0186(15) 0.0196(13) 0.0296(13) 0.0048(10) -0.001(2) 0.0015(16)
N2 0.0185(18) 0.0147(12) 0.0266(12) -0.0016(9) 0.002(3) -0.003(3)
C1 0.0089(17) 0.0143(14) 0.0350(15) 0.0091(12) -0.003(3) 0.002(3)
C2 0.0165(19) 0.0195(17) 0.0246(16) -0.0008(13) 0.0001(13) 0.0000(14)
C3 0.028(2) 0.0255(17) 0.0288(15) -0.0052(13) 0.005(3) -0.002(2)
C4 0.036(2) 0.037(2) 0.026(2) -0.0061(14) -0.0014(15) -0.0001(18)

loop_
_atom_type_symbol
_atom_type_description
_atom_type_scat_dispersion_real
_atom_type_scat_dispersion_imag
_atom_type_scat_source
C C 0.0033 0.0016
;
International Tables for Crystallography
(Vol. C, Tables 4.2.6.8 and 6.1.1.4)
;
N N 0.0061 0.0033
;
International Tables for Crystallography
(Vol. C, Tables 4.2.6.8 and 6.1.1.4)
;
Br Br -0.2901 2.4595
;
International Tables for Crystallography
(Vol. C, Tables 4.2.6.8 and 6.1.1.4)
;
Pt Pt -1.7033 8.3905
;
International Tables for Crystallography
(Vol. C, Tables 4.2.6.8 and 6.1.1.4)
;
H H 0.0000 0.0000
;
International Tables for Crystallography
(Vol. C, Table 6.1.1.4)
;

loop_
_geom_angle_atom_site_label_1
_geom_angle_atom_site_label_2
_geom_angle_atom_site_label_3
_geom_angle
_geom_angle_site_symmetry_1
_geom_angle_site_symmetry_3
C1 Pt1 C1 89.92(17) . 2_775
C1 Pt1 N2 175.97(10) . .
C1 Pt1 N2 94.10(12) 2_775 .
C1 Pt1 N2 94.10(12) . 2_775
C1 Pt1 N2 175.97(10) 2_775 2_775
N2 Pt1 N2 81.89(14) . 2_775
C1 Pt1 Br1 88.1(3) . .
C1 Pt1 Br1 86.6(3) 2_775 .
N2 Pt1 Br1 91.8(3) . .
N2 Pt1 Br1 93.8(3) 2_775 .
C1 Pt1 Br1 86.6(3) . 2_775
C1 Pt1 Br1 88.1(3) 2_775 2_775
N2 Pt1 Br1 93.8(3) . 2_775
N2 Pt1 Br1 91.8(3) 2_775 2_775
Br1 Pt1 Br1 172.52(2) . 2_775
Br1 Br1 Pt1 170.8(3) 2_675 .
C2 N2 Pt1 109.4(2) . .
C2 N2 H2A 109.8 . .
Pt1 N2 H2A 109.8 . .
C2 N2 H2B 109.8 . .
Pt1 N2 H2B 109.8 . .
H2A N2 H2B 108.2 . .
N1 C1 Pt1 177.6(3) . .
N2 C2 C2 107.0(3) . 2_775
N2 C2 C3 113.0(3) . .
C2 C2 C3 111.8(2) 2_775 .
N2 C2 H2 108.3 . .
C2 C2 H2 108.3 2_775 .
C3 C2 H2 108.3 . .
C2 C3 C4 109.9(3) . .
C2 C3 H3A 109.7 . .
C4 C3 H3A 109.7 . .
C2 C3 H3B 109.7 . .
C4 C3 H3B 109.7 . .
H3A C3 H3B 108.2 . .
C3 C4 C4 110.7(3) . 2_775
C3 C4 H4A 109.5 . .
C4 C4 H4A 109.5 2_775 .
C3 C4 H4B 109.5 . .
C4 C4 H4B 109.5 2_775 .
H4A C4 H4B 108.1 . .

loop_
_geom_bond_atom_site_label_1
_geom_bond_atom_site_label_2
_geom_bond_distance
_geom_bond_site_symmetry_2
Pt1 C1 1.983(3) .
Pt1 C1 1.983(3) 2_775
Pt1 N2 2.088(2) .
Pt1 N2 2.088(2) 2_775
Pt1 Br1 2.4940(7) .
Pt1 Br1 2.4940(7) 2_775
Br1 Br1 0.5933(10) 2_675
N1 C1 1.112(4) .
N2 C2 1.496(4) .
N2 H2A 0.9100 .
N2 H2B 0.9100 .
C2 C2 1.517(6) 2_775
C2 C3 1.520(4) .
C2 H2 1.0000 .
C3 C4 1.529(5) .
C3 H3A 0.9900 .
C3 H3B 0.9900 .
C4 C4 1.542(9) 2_775
C4 H4A 0.9900 .
C4 H4B 0.9900 .

loop_
_geom_torsion_atom_site_label_1
_geom_torsion_atom_site_label_2
_geom_torsion_atom_site_label_3
_geom_torsion_atom_site_label_4
_geom_torsion
_geom_torsion_site_symmetry_1
_geom_torsion_site_symmetry_4
Pt1 N2 C2 C2 42.0(6) . 2_775
Pt1 N2 C2 C3 165.5(4) . .
N2 C2 C3 C4 -176.8(5) . .
C2 C2 C3 C4 -55.9(5) 2_775 .
C2 C3 C4 C4 56.5(5) . 2_775
